data_1573685
loop_
_publ_author_name
'Uran, Erik'
'Cotman, Andrej Emanuel'
'Lozin\<sek, Matic'

_journal_coeditor_code HB4503
_journal_paper_doi 10.1107/S2414314624012495
_journal_year 2024
_chemical_formula_iupac '4C13 H15 N3 O3 S, H2 O'
_chemical_formula_moiety '4(C13 H15 N3 O3 S), H2 O'
_chemical_formula_sum 'C52 H62 N12 O13 S4'
_chemical_formula_weight 1191.37
_chemical_name_systematic
;
Methyl 2-amino-4-(morpholin-4-yl)benzo[<i>d</i>]thiazole-6-carboxylate
tetartohydrate
;
_space_group_crystal_system triclinic
_space_group_IT_number 2
_space_group_name_Hall '-P 1'
_space_group_name_H-M_alt 'P -1'
_atom_sites_solution_hydrogens difmap
_atom_sites_solution_primary dual
_audit_creation_method
;
Olex2 1.5
(compiled 2024.02.16 svn.r378c4104 for OlexSys, GUI svn.r6928)
;
_cell_angle_alpha 75.3037(14)
_cell_angle_beta 72.5571(13)
_cell_angle_gamma 71.7565(13)
_cell_formula_units_Z 2
_cell_length_a 12.47742(16)
_cell_length_b 15.1037(2)
_cell_length_c 15.7031(2)
_cell_measurement_reflns_used 69685
_cell_measurement_temperature 100.00(10)
_cell_measurement_theta_max 75.7780
_cell_measurement_theta_min 2.9830
_cell_volume 2639.28(6)
_computing_cell_refinement
;
CrysAlisPro 1.171.43.93a (Rigaku OD, 2023)
;
_computing_data_collection
;
CrysAlisPro 1.171.43.93a (Rigaku OD, 2023)
;
_computing_data_reduction
;
CrysAlisPro 1.171.43.93a (Rigaku OD, 2023)
;
_computing_molecular_graphics
;
Olex2 1.5 (Dolomanov <i>et al.</i>,  2009),
DIAMOND (Brandenburg, 2005), <i>Crystal Explorer 17</i> (Spackman <i>et
al.</i>,  2021)
;
_computing_publication_material
;
Olex2 1.5 (Dolomanov <i>et al.</i>,  2009), publCIF (Westrip,
2010)
;
_computing_structure_refinement
;
<i>SHELXL2019/3</i> (Sheldrick, 2015)
;
_computing_structure_solution
;
<i>olex2.solve</i> 1.5 (Bourhis et al., 2015)
;
_diffrn_ambient_temperature 100.00(10)
_diffrn_detector 'Hybrid Pixel Array Detector'
_diffrn_detector_area_resol_mean 13.3333
_diffrn_measured_fraction_theta_full 1.000
_diffrn_measured_fraction_theta_max 0.992
_diffrn_measurement_device 'four-circle diffractometer'
_diffrn_measurement_device_type 'XtaLAB Synergy, Dualflex, Eiger2 1M'
_diffrn_measurement_method '\w scans'
_diffrn_radiation_monochromator mirror
_diffrn_radiation_probe x-ray
_diffrn_radiation_type 'Cu K\a'
_diffrn_radiation_wavelength 1.54184
_diffrn_reflns_av_R_equivalents 0.0369
_diffrn_reflns_av_unetI/netI 0.0147
_diffrn_reflns_limit_h_max 15
_diffrn_reflns_limit_h_min -15
_diffrn_reflns_limit_k_max 18
_diffrn_reflns_limit_k_min -18
_diffrn_reflns_limit_l_max 19
_diffrn_reflns_limit_l_min -17
_diffrn_reflns_number 114974
_diffrn_reflns_theta_full 67.684
_diffrn_reflns_theta_max 76.155
_diffrn_reflns_theta_min 2.997
_diffrn_source 'micro-focus sealed X-ray tube'
_exptl_absorpt_coefficient_mu 2.321
_exptl_absorpt_correction_T_max 1.000
_exptl_absorpt_correction_T_min 0.240
_exptl_absorpt_correction_type gaussian
_exptl_absorpt_process_details
;
(CrysAlisPro; Rigaku OD, 2023)
;
_exptl_crystal_colour 'clear colourless'
_exptl_crystal_density_diffrn 1.499
_exptl_crystal_description plate
_exptl_crystal_F_000 1252
_exptl_crystal_size_max 0.248
_exptl_crystal_size_mid 0.176
_exptl_crystal_size_min 0.028
_refine_diff_density_max 0.448
_refine_diff_density_min -0.328
_refine_ls_extinction_method none
_refine_ls_goodness_of_fit_ref 1.065
_refine_ls_hydrogen_treatment refall
_refine_ls_matrix_type full
_refine_ls_number_parameters 978
_refine_ls_number_reflns 10968
_refine_ls_number_restraints 0
_refine_ls_restrained_S_all 1.065
_refine_ls_R_factor_all 0.0325
_refine_ls_R_factor_gt 0.0307
_refine_ls_shift/su_max 0.001
_refine_ls_shift/su_mean 0.000
_refine_ls_structure_factor_coef Fsqd
_refine_ls_weighting_details 'w=1/[\s^2^(Fo^2^)+(0.0532P)^2^+0.8920P] where P=(Fo^2^+2Fc^2^)/3'
_refine_ls_weighting_scheme calc
_refine_ls_wR_factor_gt 0.0855
_refine_ls_wR_factor_ref 0.0872
_reflns_number_gt 10229
_reflns_number_total 10968
_reflns_threshold_expression 'I > 2\s(I)'
_cod_data_source_file hb4503.cif
_cod_data_source_block I
_cod_original_cell_volume 2639.29(7)
_cod_database_code 1573685
_shelx_space_group_comment
;
The symmetry employed for this shelxl refinement is uniquely defined
by the following loop, which should always be used as a source of
symmetry information in preference to the above space-group names.
They are only intended as comments.
;
_shelx_estimated_absorpt_t_min 0.597
_shelx_estimated_absorpt_t_max 0.938

loop_
_space_group_symop_operation_xyz
'x, y, z'
'-x, -y, -z'

loop_
_atom_site_type_symbol
_atom_site_label
_atom_site_fract_x
_atom_site_fract_y
_atom_site_fract_z
_atom_site_U_iso_or_equiv
_atom_site_adp_type
_atom_site_calc_flag
_atom_site_occupancy
_atom_site_disorder_assembly
_atom_site_disorder_group
C C1 0.54589(13) 0.36920(10) 1.31862(9) 0.0271(3) Uani d 1 . .
H H1A 0.5533(14) 0.4299(13) 1.3140(11) 0.028(4) Uiso d 1 . .
H H1B 0.4735(16) 0.3612(13) 1.3584(13) 0.036(5) Uiso d 1 . .
H H1C 0.6098(15) 0.3215(13) 1.3398(12) 0.034(4) Uiso d 1 . .
C C2 0.47041(10) 0.40797(9) 1.18989(8) 0.0186(2) Uani d 1 . .
C C3 0.48132(10) 0.38683(8) 1.10017(8) 0.0184(2) Uani d 1 . .
C C4 0.57960(10) 0.32158(8) 1.05928(8) 0.0179(2) Uani d 1 . .
H H4 0.6389(13) 0.2929(11) 1.0900(10) 0.020(4) Uiso d 1 . .
C C5 0.59078(10) 0.30065(8) 0.97499(8) 0.0163(2) Uani d 1 . .
C C6 0.49719(10) 0.34536(8) 0.93244(8) 0.0166(2) Uani d 1 . .
C C7 0.40222(10) 0.41315(8) 0.97364(8) 0.0176(2) Uani d 1 . .
C C8 0.39231(10) 0.43495(8) 1.05669(8) 0.0186(2) Uani d 1 . .
H H8 0.3271(14) 0.4797(11) 1.0861(11) 0.024(4) Uiso d 1 . .
C C9 0.39001(10) 0.37965(8) 0.83270(8) 0.0181(2) Uani d 1 . .
C C10 0.74956(10) 0.27903(8) 0.84191(8) 0.0176(2) Uani d 1 . .
H H10A 0.6956(13) 0.3064(11) 0.8048(11) 0.021(4) Uiso d 1 . .
H H10B 0.7788(13) 0.3312(11) 0.8487(10) 0.020(4) Uiso d 1 . .
C C11 0.85121(10) 0.20591(9) 0.79758(8) 0.0197(2) Uani d 1 . .
H H11A 0.8241(13) 0.1579(11) 0.7842(10) 0.020(4) Uiso d 1 . .
H H11B 0.8950(13) 0.2367(11) 0.7397(10) 0.019(4) Uiso d 1 . .
C C12 0.87326(11) 0.11550(9) 0.93859(8) 0.0200(2) Uani d 1 . .
H H12A 0.8441(14) 0.0677(12) 0.9277(11) 0.026(4) Uiso d 1 . .
H H12B 0.9297(13) 0.0868(11) 0.9724(10) 0.020(4) Uiso d 1 . .
C C13 0.77449(10) 0.18661(8) 0.98778(8) 0.0179(2) Uani d 1 . .
H H13A 0.8058(13) 0.2319(11) 1.0047(10) 0.021(4) Uiso d 1 . .
H H13B 0.7353(13) 0.1533(11) 1.0444(10) 0.019(3) Uiso d 1 . .
N N1 0.35455(10) 0.37659(8) 0.76082(7) 0.0217(2) Uani d 1 . .
H H1D 0.3893(15) 0.3326(12) 0.7306(12) 0.026(4) Uiso d 1 . .
H H1E 0.2830(16) 0.4076(12) 0.7583(11) 0.029(4) Uiso d 1 . .
N N2 0.48765(8) 0.32704(7) 0.85314(7) 0.01689(19) Uani d 1 . .
N N3 0.69018(8) 0.23587(7) 0.93242(7) 0.01607(19) Uani d 1 . .
O O1 0.55373(8) 0.35088(6) 1.23066(6) 0.02321(19) Uani d 1 . .
O O2 0.39368(8) 0.47031(7) 1.22433(6) 0.02458(19) Uani d 1 . .
O O3 0.93240(7) 0.16173(6) 0.85408(6) 0.02016(18) Uani d 1 . .
S S1 0.30117(2) 0.45796(2) 0.90732(2) 0.01871(7) Uani d 1 . .
C C14 0.45617(12) 0.09901(11) 0.20550(9) 0.0265(3) Uani d 1 . .
H H14A 0.5039(15) 0.1342(12) 0.1604(12) 0.032(4) Uiso d 1 . .
H H14B 0.4880(15) 0.0317(13) 0.2084(11) 0.030(4) Uiso d 1 . .
H H14C 0.3805(17) 0.1161(13) 0.1978(13) 0.040(5) Uiso d 1 . .
C C15 0.53289(10) 0.08947(8) 0.32837(8) 0.0184(2) Uani d 1 . .
C C16 0.51177(10) 0.11878(8) 0.41637(8) 0.0182(2) Uani d 1 . .
C C17 0.40644(10) 0.18031(8) 0.45346(8) 0.0175(2) Uani d 1 . .
H H17 0.3478(13) 0.2012(11) 0.4204(10) 0.021(4) Uiso d 1 . .
C C18 0.38726(10) 0.20914(8) 0.53573(8) 0.0168(2) Uani d 1 . .
C C19 0.47919(10) 0.17594(8) 0.58090(8) 0.0171(2) Uani d 1 . .
C C20 0.58036(10) 0.10954(8) 0.54461(8) 0.0183(2) Uani d 1 . .
C C21 0.59913(10) 0.08139(8) 0.46283(8) 0.0192(2) Uani d 1 . .
H H21 0.6704(16) 0.0382(13) 0.4390(12) 0.035(5) Uiso d 1 . .
C C22 0.57412(10) 0.15158(8) 0.68705(8) 0.0179(2) Uani d 1 . .
C C23 0.22453(10) 0.22890(9) 0.66662(8) 0.0181(2) Uani d 1 . .
H H23A 0.2017(13) 0.1714(11) 0.6653(10) 0.019(3) Uiso d 1 . .
H H23B 0.2783(14) 0.2099(11) 0.7050(11) 0.023(4) Uiso d 1 . .
C C24 0.11721(10) 0.30087(9) 0.70638(8) 0.0198(2) Uani d 1 . .
H H24A 0.0757(13) 0.2697(10) 0.7667(10) 0.017(3) Uiso d 1 . .
H H24B 0.1373(13) 0.3576(11) 0.7143(10) 0.021(4) Uiso d 1 . .
C C25 0.08901(11) 0.37590(9) 0.56173(8) 0.0201(2) Uani d 1 . .
H H25A 0.1090(13) 0.4316(11) 0.5658(10) 0.019(3) Uiso d 1 . .
H H25B 0.0309(13) 0.3944(11) 0.5272(10) 0.020(4) Uiso d 1 . .
C C26 0.19608(10) 0.30632(9) 0.51784(8) 0.0186(2) Uani d 1 . .
H H26A 0.2330(13) 0.3394(11) 0.4592(11) 0.022(4) Uiso d 1 . .
H H26B 0.1708(13) 0.2544(11) 0.5055(10) 0.022(4) Uiso d 1 . .
N N4 0.60343(9) 0.16044(8) 0.75911(7) 0.0197(2) Uani d 1 . .
H H4A 0.5557(16) 0.2015(13) 0.7954(13) 0.037(5) Uiso d 1 . .
H H4B 0.6541(16) 0.1132(13) 0.7797(12) 0.032(4) Uiso d 1 . .
N N5 0.47893(9) 0.20100(7) 0.66030(7) 0.0175(2) Uani d 1 . .
N N6 0.28050(8) 0.26995(7) 0.57439(6) 0.0166(2) Uani d 1 . .
O O4 0.44174(8) 0.12563(7) 0.29108(6) 0.02308(19) Uani d 1 . .
O O5 0.62317(8) 0.03788(7) 0.29295(6) 0.02431(19) Uani d 1 . .
O O6 0.03542(7) 0.33291(6) 0.65044(6) 0.02030(18) Uani d 1 . .
S S2 0.67429(2) 0.07262(2) 0.61666(2) 0.01892(7) Uani d 1 . .
C C27 0.89000(12) -0.07898(9) 0.44252(10) 0.0245(3) Uani d 1 . .
H H27A 0.9620(14) -0.1268(11) 0.4495(10) 0.021(4) Uiso d 1 . .
H H27B 0.8756(14) -0.0781(12) 0.3843(12) 0.031(4) Uiso d 1 . .
H H27C 0.8216(16) -0.0893(13) 0.4957(12) 0.037(5) Uiso d 1 . .
C C28 0.98949(11) 0.04040(9) 0.38065(8) 0.0199(2) Uani d 1 . .
C C29 0.99220(11) 0.13827(9) 0.37925(8) 0.0197(2) Uani d 1 . .
C C30 0.89719(11) 0.19927(9) 0.42839(8) 0.0194(2) Uani d 1 . .
H H30 0.8306(13) 0.1769(11) 0.4635(11) 0.022(4) Uiso d 1 . .
C C31 0.89710(10) 0.29203(9) 0.42660(8) 0.0185(2) Uani d 1 . .
C C32 0.99572(10) 0.32369(8) 0.37216(8) 0.0173(2) Uani d 1 . .
C C33 1.09087(10) 0.26045(9) 0.32574(8) 0.0184(2) Uani d 1 . .
C C34 1.09116(11) 0.16791(9) 0.32777(8) 0.0193(2) Uani d 1 . .
H H34 1.1568(14) 0.1260(11) 0.2966(11) 0.022(4) Uiso d 1 . .
C C35 1.11095(10) 0.42025(8) 0.31257(8) 0.0179(2) Uani d 1 . .
C C36 0.74244(11) 0.43866(9) 0.42929(8) 0.0203(2) Uani d 1 . .
H H36A 0.6959(14) 0.4207(11) 0.3967(11) 0.026(4) Uiso d 1 . .
H H36B 0.7991(13) 0.4695(11) 0.3828(11) 0.021(4) Uiso d 1 . .
C C37 0.66191(11) 0.50517(9) 0.49337(9) 0.0251(3) Uani d 1 . .
H H37A 0.7098(14) 0.5266(12) 0.5211(11) 0.027(4) Uiso d 1 . .
H H37B 0.6126(13) 0.5605(11) 0.4596(10) 0.022(4) Uiso d 1 . .
C C38 0.65108(12) 0.37953(9) 0.61433(9) 0.0245(3) Uani d 1 . .
H H38A 0.5953(13) 0.3505(11) 0.6637(10) 0.021(4) Uiso d 1 . .
H H38B 0.7017(14) 0.4007(12) 0.6405(11) 0.029(4) Uiso d 1 . .
C C39 0.72681(11) 0.30808(9) 0.55398(9) 0.0229(3) Uani d 1 . .
H H39A 0.6762(13) 0.2855(11) 0.5282(10) 0.022(4) Uiso d 1 . .
H H39B 0.7726(14) 0.2538(11) 0.5896(11) 0.025(4) Uiso d 1 . .
N N7 1.14804(10) 0.49939(8) 0.29154(8) 0.0217(2) Uani d 1 . .
H H7A 1.2186(16) 0.4970(12) 0.2683(12) 0.031(4) Uiso d 1 . .
H H7B 1.1026(16) 0.5491(13) 0.3120(12) 0.032(4) Uiso d 1 . .
N N8 1.00881(9) 0.41355(7) 0.36339(7) 0.0179(2) Uani d 1 . .
N N9 0.80725(9) 0.35308(7) 0.48018(7) 0.0195(2) Uani d 1 . .
O O7 0.89986(8) 0.01373(6) 0.44346(6) 0.02269(18) Uani d 1 . .
O O8 1.05888(8) -0.01186(6) 0.33071(6) 0.0259(2) Uani d 1 . .
O O9 0.58498(8) 0.45893(6) 0.56481(6) 0.0258(2) Uani d 1 . .
S S3 1.20204(2) 0.31714(2) 0.27013(2) 0.01850(7) Uani d 1 . .
C C40 0.06370(13) 0.59803(9) 0.08511(10) 0.0245(3) Uani d 1 . .
H H40A 0.0722(14) 0.6021(12) 0.1440(12) 0.030(4) Uiso d 1 . .
H H40B 0.1277(16) 0.6123(13) 0.0354(13) 0.039(5) Uiso d 1 . .
H H40C -0.0044(16) 0.6397(13) 0.0724(12) 0.034(4) Uiso d 1 . .
C C41 -0.02630(10) 0.47168(8) 0.13882(8) 0.0185(2) Uani d 1 . .
C C42 -0.01716(10) 0.37236(8) 0.13491(8) 0.0175(2) Uani d 1 . .
C C43 0.08502(10) 0.31725(8) 0.08605(8) 0.0172(2) Uani d 1 . .
H H43 0.1477(13) 0.3456(10) 0.0569(10) 0.016(3) Uiso d 1 . .
C C44 0.09484(10) 0.22410(8) 0.08173(8) 0.0161(2) Uani d 1 . .
C C45 -0.00167(10) 0.18614(8) 0.12692(8) 0.0163(2) Uani d 1 . .
C C46 -0.10314(10) 0.24303(8) 0.17501(8) 0.0173(2) Uani d 1 . .
C C47 -0.11225(10) 0.33536(8) 0.18068(8) 0.0181(2) Uani d 1 . .
H H47 -0.1807(14) 0.3715(11) 0.2151(11) 0.022(4) Uiso d 1 . .
C C48 -0.10401(10) 0.07990(8) 0.18043(8) 0.0172(2) Uani d 1 . .
C C49 0.19192(11) 0.13321(9) -0.04116(8) 0.0219(2) Uani d 1 . .
H H49A 0.1251(14) 0.1067(11) -0.0254(10) 0.022(4) Uiso d 1 . .
H H49B 0.1830(14) 0.1899(12) -0.0918(11) 0.028(4) Uiso d 1 . .
C C50 0.30243(11) 0.05804(10) -0.07130(9) 0.0249(3) Uani d 1 . .
H H50A 0.2995(14) 0.0427(11) -0.1257(12) 0.028(4) Uiso d 1 . .
H H50B 0.3095(13) -0.0003(11) -0.0226(11) 0.023(4) Uiso d 1 . .
C C51 0.41042(10) 0.12163(9) -0.01560(8) 0.0203(2) Uani d 1 . .
H H51A 0.4182(12) 0.0657(11) 0.0341(10) 0.018(3) Uiso d 1 . .
H H51B 0.4825(13) 0.1445(10) -0.0348(10) 0.019(3) Uiso d 1 . .
C C52 0.30376(10) 0.19959(8) 0.01456(9) 0.0189(2) Uani d 1 . .
H H52A 0.2986(13) 0.2544(11) -0.0357(11) 0.025(4) Uiso d 1 . .
H H52B 0.3098(13) 0.2189(11) 0.0668(11) 0.022(4) Uiso d 1 . .
N N10 -0.13303(9) -0.00242(8) 0.19632(7) 0.0205(2) Uani d 1 . .
H H10C -0.2003(16) -0.0070(12) 0.2319(12) 0.028(4) Uiso d 1 . .
H H10D -0.0800(16) -0.0510(13) 0.1843(12) 0.033(4) Uiso d 1 . .
N N11 -0.00422(8) 0.09423(7) 0.13051(7) 0.0171(2) Uani d 1 . .
N N12 0.19992(8) 0.16389(7) 0.03829(7) 0.01621(19) Uani d 1 . .
O O10 0.06595(8) 0.50184(6) 0.08508(6) 0.02260(18) Uani d 1 . .
O O11 -0.10817(8) 0.52123(6) 0.18464(6) 0.02325(19) Uani d 1 . .
O O12 0.40343(7) 0.09221(7) -0.09280(6) 0.02370(19) Uani d 1 . .
S S4 -0.20530(2) 0.17707(2) 0.22683(2) 0.01769(7) Uani d 1 . .
O O1W 0.24165(8) 0.00903(7) 0.18409(6) 0.02453(19) Uani d 1 . .
H H1WA 0.1704(19) 0.0078(15) 0.2254(15) 0.055(6) Uiso d 1 . .
H H1WB 0.224(2) 0.0561(17) 0.1316(17) 0.067(7) Uiso d 1 . .

loop_
_atom_site_aniso_label
_atom_site_aniso_U_11
_atom_site_aniso_U_22
_atom_site_aniso_U_33
_atom_site_aniso_U_12
_atom_site_aniso_U_13
_atom_site_aniso_U_23
C1 0.0313(7) 0.0305(7) 0.0199(6) -0.0025(6) -0.0070(5) -0.0111(5)
C2 0.0156(5) 0.0197(6) 0.0198(6) -0.0049(4) -0.0012(4) -0.0056(4)
C3 0.0181(6) 0.0179(5) 0.0184(6) -0.0046(4) -0.0017(4) -0.0052(4)
C4 0.0166(5) 0.0174(5) 0.0183(6) -0.0031(4) -0.0034(4) -0.0037(4)
C5 0.0156(5) 0.0137(5) 0.0175(5) -0.0031(4) -0.0016(4) -0.0028(4)
C6 0.0167(5) 0.0157(5) 0.0158(5) -0.0049(4) -0.0010(4) -0.0026(4)
C7 0.0164(5) 0.0151(5) 0.0191(6) -0.0032(4) -0.0030(4) -0.0018(4)
C8 0.0158(5) 0.0165(5) 0.0209(6) -0.0016(4) -0.0014(4) -0.0055(4)
C9 0.0173(5) 0.0171(5) 0.0166(5) -0.0043(4) -0.0011(4) -0.0012(4)
C10 0.0163(5) 0.0188(5) 0.0153(5) -0.0037(4) -0.0022(4) -0.0019(4)
C11 0.0176(5) 0.0231(6) 0.0173(6) -0.0045(5) -0.0017(4) -0.0054(5)
C12 0.0181(6) 0.0187(6) 0.0195(6) -0.0012(5) -0.0024(5) -0.0038(5)
C13 0.0170(5) 0.0183(5) 0.0165(6) -0.0011(4) -0.0037(4) -0.0043(4)
N1 0.0182(5) 0.0266(6) 0.0187(5) -0.0003(4) -0.0053(4) -0.0068(4)
N2 0.0156(4) 0.0181(5) 0.0156(5) -0.0041(4) -0.0025(4) -0.0024(4)
N3 0.0145(4) 0.0169(5) 0.0143(5) -0.0012(4) -0.0018(4) -0.0039(4)
O1 0.0244(4) 0.0250(4) 0.0186(4) 0.0012(4) -0.0062(3) -0.0094(3)
O2 0.0193(4) 0.0284(5) 0.0253(5) -0.0003(4) -0.0023(4) -0.0146(4)
O3 0.0149(4) 0.0221(4) 0.0199(4) -0.0021(3) -0.0015(3) -0.0041(3)
S1 0.01674(14) 0.01793(14) 0.01871(14) 0.00021(10) -0.00457(11) -0.00391(11)
C14 0.0263(7) 0.0358(8) 0.0182(6) -0.0054(6) -0.0036(5) -0.0115(5)
C15 0.0169(5) 0.0190(5) 0.0184(6) -0.0055(4) -0.0008(4) -0.0045(4)
C16 0.0179(6) 0.0179(5) 0.0174(6) -0.0045(4) -0.0012(4) -0.0047(4)
C17 0.0172(5) 0.0173(5) 0.0166(5) -0.0034(4) -0.0030(4) -0.0033(4)
C18 0.0167(5) 0.0151(5) 0.0162(5) -0.0030(4) -0.0016(4) -0.0027(4)
C19 0.0190(5) 0.0164(5) 0.0147(5) -0.0056(4) -0.0019(4) -0.0021(4)
C20 0.0166(5) 0.0177(5) 0.0187(6) -0.0041(4) -0.0026(4) -0.0023(4)
C21 0.0177(6) 0.0182(5) 0.0198(6) -0.0029(4) -0.0021(4) -0.0054(4)
C22 0.0181(5) 0.0169(5) 0.0165(5) -0.0056(4) -0.0015(4) -0.0011(4)
C23 0.0179(6) 0.0203(6) 0.0144(5) -0.0041(5) -0.0022(4) -0.0031(4)
C24 0.0181(6) 0.0242(6) 0.0163(6) -0.0042(5) -0.0022(4) -0.0061(5)
C25 0.0200(6) 0.0193(6) 0.0171(6) -0.0001(5) -0.0032(5) -0.0040(5)
C26 0.0189(6) 0.0190(6) 0.0156(6) -0.0009(5) -0.0034(4) -0.0050(4)
N4 0.0197(5) 0.0203(5) 0.0176(5) -0.0023(4) -0.0053(4) -0.0036(4)
N5 0.0178(5) 0.0190(5) 0.0149(5) -0.0048(4) -0.0029(4) -0.0028(4)
N6 0.0161(5) 0.0179(5) 0.0132(5) -0.0014(4) -0.0019(4) -0.0036(4)
O4 0.0211(4) 0.0291(5) 0.0184(4) -0.0002(4) -0.0043(3) -0.0115(4)
O5 0.0185(4) 0.0296(5) 0.0235(5) -0.0024(4) -0.0001(3) -0.0129(4)
O6 0.0164(4) 0.0235(4) 0.0185(4) -0.0025(3) -0.0024(3) -0.0051(3)
S2 0.01739(14) 0.01890(14) 0.01883(14) -0.00077(11) -0.00486(11) -0.00474(11)
C27 0.0297(7) 0.0193(6) 0.0264(7) -0.0078(5) -0.0089(5) -0.0028(5)
C28 0.0239(6) 0.0200(6) 0.0156(5) -0.0038(5) -0.0065(5) -0.0030(4)
C29 0.0254(6) 0.0181(6) 0.0160(6) -0.0047(5) -0.0069(5) -0.0024(4)
C30 0.0214(6) 0.0202(6) 0.0159(5) -0.0063(5) -0.0036(5) -0.0018(4)
C31 0.0192(6) 0.0199(6) 0.0149(5) -0.0035(4) -0.0040(4) -0.0027(4)
C32 0.0201(6) 0.0170(5) 0.0138(5) -0.0029(4) -0.0052(4) -0.0023(4)
C33 0.0195(6) 0.0203(6) 0.0141(5) -0.0039(5) -0.0040(4) -0.0023(4)
C34 0.0216(6) 0.0183(6) 0.0160(6) -0.0011(5) -0.0050(5) -0.0041(4)
C35 0.0180(5) 0.0184(5) 0.0155(5) -0.0017(4) -0.0043(4) -0.0032(4)
C36 0.0193(6) 0.0200(6) 0.0190(6) -0.0037(5) -0.0035(5) -0.0018(5)
C37 0.0224(6) 0.0204(6) 0.0267(7) -0.0046(5) 0.0017(5) -0.0040(5)
C38 0.0263(6) 0.0235(6) 0.0193(6) -0.0065(5) 0.0019(5) -0.0047(5)
C39 0.0239(6) 0.0207(6) 0.0193(6) -0.0057(5) 0.0009(5) -0.0027(5)
N7 0.0159(5) 0.0181(5) 0.0277(6) -0.0027(4) -0.0001(4) -0.0062(4)
N8 0.0180(5) 0.0179(5) 0.0164(5) -0.0035(4) -0.0035(4) -0.0030(4)
N9 0.0199(5) 0.0179(5) 0.0161(5) -0.0031(4) -0.0002(4) -0.0023(4)
O7 0.0246(4) 0.0181(4) 0.0244(5) -0.0064(3) -0.0031(4) -0.0043(3)
O8 0.0319(5) 0.0218(4) 0.0220(4) -0.0067(4) -0.0010(4) -0.0072(4)
O9 0.0215(4) 0.0235(4) 0.0258(5) -0.0043(4) 0.0028(4) -0.0048(4)
S3 0.01702(14) 0.01802(14) 0.01781(14) -0.00252(11) -0.00096(11) -0.00493(11)
C40 0.0311(7) 0.0163(6) 0.0269(7) -0.0055(5) -0.0085(6) -0.0044(5)
C41 0.0193(6) 0.0178(6) 0.0179(6) -0.0005(4) -0.0078(4) -0.0037(4)
C42 0.0197(6) 0.0160(5) 0.0157(5) -0.0006(4) -0.0060(4) -0.0036(4)
C43 0.0185(5) 0.0168(5) 0.0145(5) -0.0028(4) -0.0039(4) -0.0021(4)
C44 0.0160(5) 0.0171(5) 0.0123(5) -0.0005(4) -0.0031(4) -0.0028(4)
C45 0.0170(5) 0.0161(5) 0.0132(5) -0.0006(4) -0.0040(4) -0.0022(4)
C46 0.0155(5) 0.0189(6) 0.0143(5) -0.0016(4) -0.0027(4) -0.0023(4)
C47 0.0176(5) 0.0185(6) 0.0148(5) 0.0008(4) -0.0036(4) -0.0045(4)
C48 0.0161(5) 0.0192(5) 0.0136(5) -0.0011(4) -0.0036(4) -0.0029(4)
C49 0.0185(6) 0.0287(6) 0.0183(6) -0.0045(5) -0.0013(5) -0.0096(5)
C50 0.0185(6) 0.0315(7) 0.0259(7) -0.0060(5) 0.0015(5) -0.0159(6)
C51 0.0170(6) 0.0199(6) 0.0217(6) -0.0030(5) -0.0011(5) -0.0061(5)
C52 0.0161(5) 0.0174(5) 0.0209(6) -0.0033(4) -0.0012(4) -0.0044(5)
N10 0.0150(5) 0.0179(5) 0.0241(5) -0.0023(4) 0.0010(4) -0.0048(4)
N11 0.0164(5) 0.0161(5) 0.0160(5) -0.0016(4) -0.0025(4) -0.0029(4)
N12 0.0152(5) 0.0159(4) 0.0152(5) -0.0025(4) -0.0004(4) -0.0045(4)
O10 0.0258(4) 0.0159(4) 0.0241(4) -0.0049(3) -0.0021(4) -0.0053(3)
O11 0.0204(4) 0.0216(4) 0.0276(5) 0.0008(3) -0.0062(4) -0.0114(4)
O12 0.0184(4) 0.0299(5) 0.0206(4) -0.0063(4) 0.0033(3) -0.0100(4)
S4 0.01439(13) 0.01794(14) 0.01703(14) -0.00138(10) 0.00000(10) -0.00467(10)
O1W 0.0219(4) 0.0240(5) 0.0223(5) -0.0017(4) -0.0038(4) -0.0020(4)

loop_
_atom_type_symbol
_atom_type_description
_atom_type_scat_dispersion_real
_atom_type_scat_dispersion_imag
_atom_type_scat_source
C C 0.0181 0.0091 'International Tables Vol C Tables 4.2.6.8 and 6.1.1.4'
H H 0.0000 0.0000 'International Tables Vol C Tables 4.2.6.8 and 6.1.1.4'
N N 0.0311 0.0180 'International Tables Vol C Tables 4.2.6.8 and 6.1.1.4'
O O 0.0492 0.0322 'International Tables Vol C Tables 4.2.6.8 and 6.1.1.4'
S S 0.3331 0.5567 'International Tables Vol C Tables 4.2.6.8 and 6.1.1.4'

loop_
_exptl_crystal_face_index_h
_exptl_crystal_face_index_k
_exptl_crystal_face_index_l
_exptl_crystal_face_perp_dist
-3 -4 -10 0.0691
-5 -8 1 0.0949
0 -1 9 0.0766
-2 4 8 0.0428
2 -4 -8 0.0507
-5 3 -6 0.0994
5 -3 7 0.0749
-1 4 9 0.0429
5 2 -6 0.0916
4 2 10 0.0612
-3 -10 -4 0.0680
-2 -5 -10 0.0604
3 10 3 0.0636
2 4 10 0.0452
0 -7 -7 0.0198
0 7 7 0.0086

loop_
_geom_angle_atom_site_label_1
_geom_angle_atom_site_label_2
_geom_angle_atom_site_label_3
_geom_angle_site_symmetry_1
_geom_angle_site_symmetry_3
_geom_angle
_geom_angle_publ_flag
H1A C1 H1B . . 110.9(15) ?
H1A C1 H1C . . 110.8(14) ?
H1B C1 H1C . . 110.0(15) ?
O1 C1 H1A . . 110.9(10) ?
O1 C1 H1B . . 109.1(11) ?
O1 C1 H1C . . 105.0(10) ?
O1 C2 C3 . . 113.26(10) ?
O2 C2 C3 . . 124.17(11) ?
O2 C2 O1 . . 122.57(11) ?
C4 C3 C2 . . 121.29(11) ?
C8 C3 C2 . . 117.78(11) ?
C8 C3 C4 . . 120.91(11) ?
C3 C4 H4 . . 117.9(9) ?
C5 C4 C3 . . 121.90(11) ?
C5 C4 H4 . . 120.2(9) ?
C4 C5 C6 . . 117.57(10) ?
C4 C5 N3 . . 122.48(10) ?
C6 C5 N3 . . 119.95(10) ?
C7 C6 C5 . . 118.90(11) ?
N2 C6 C5 . . 125.88(10) ?
N2 C6 C7 . . 115.20(10) ?
C6 C7 S1 . . 109.63(9) ?
C8 C7 C6 . . 123.25(11) ?
C8 C7 S1 . . 127.05(9) ?
C3 C8 H8 . . 118.7(10) ?
C7 C8 C3 . . 117.30(11) ?
C7 C8 H8 . . 124.0(10) ?
N1 C9 S1 . . 119.50(9) ?
N2 C9 N1 . . 124.67(11) ?
N2 C9 S1 . . 115.83(9) ?
H10A C10 H10B . . 107.8(12) ?
C11 C10 H10A . . 110.3(9) ?
C11 C10 H10B . . 109.1(9) ?
N3 C10 H10A . . 109.5(9) ?
N3 C10 H10B . . 109.3(9) ?
N3 C10 C11 . . 110.87(9) ?
C10 C11 H11A . . 110.7(9) ?
C10 C11 H11B . . 110.3(9) ?
H11A C11 H11B . . 108.2(12) ?
O3 C11 C10 . . 111.06(10) ?
O3 C11 H11A . . 110.2(9) ?
O3 C11 H11B . . 106.3(9) ?
H12A C12 H12B . . 110.3(13) ?
C13 C12 H12A . . 110.4(10) ?
C13 C12 H12B . . 110.3(9) ?
O3 C12 H12A . . 109.8(9) ?
O3 C12 H12B . . 105.3(9) ?
O3 C12 C13 . . 110.75(10) ?
C12 C13 H13A . . 110.1(9) ?
C12 C13 H13B . . 109.0(9) ?
H13A C13 H13B . . 106.5(12) ?
N3 C13 C12 . . 110.31(10) ?
N3 C13 H13A . . 112.1(9) ?
N3 C13 H13B . . 108.6(9) ?
C9 N1 H1D . . 120.3(11) ?
C9 N1 H1E . . 117.2(11) ?
H1D N1 H1E . . 119.0(16) ?
C9 N2 C6 . . 110.55(10) ?
C5 N3 C10 . . 113.02(9) ?
C5 N3 C13 . . 114.51(9) ?
C13 N3 C10 . . 110.00(9) ?
C2 O1 C1 . . 114.91(10) ?
C12 O3 C11 . . 108.44(9) ?
C7 S1 C9 . . 88.72(6) ?
H14A C14 H14B . . 112.4(14) ?
H14A C14 H14C . . 112.1(15) ?
H14B C14 H14C . . 109.7(15) ?
O4 C14 H14A . . 107.6(11) ?
O4 C14 H14B . . 110.9(10) ?
O4 C14 H14C . . 103.8(12) ?
O4 C15 C16 . . 112.90(10) ?
O5 C15 C16 . . 124.28(11) ?
O5 C15 O4 . . 122.82(11) ?
C17 C16 C15 . . 122.00(11) ?
C21 C16 C15 . . 117.45(11) ?
C21 C16 C17 . . 120.54(11) ?
C16 C17 H17 . . 117.2(9) ?
C18 C17 C16 . . 121.98(11) ?
C18 C17 H17 . . 120.8(9) ?
C17 C18 C19 . . 117.78(11) ?
C17 C18 N6 . . 122.34(10) ?
C19 C18 N6 . . 119.88(10) ?
C20 C19 C18 . . 118.40(11) ?
N5 C19 C18 . . 126.13(11) ?
N5 C19 C20 . . 115.46(10) ?
C19 C20 S2 . . 109.67(9) ?
C21 C20 C19 . . 123.35(11) ?
C21 C20 S2 . . 126.97(9) ?
C16 C21 H21 . . 121.3(11) ?
C20 C21 C16 . . 117.65(11) ?
C20 C21 H21 . . 121.0(11) ?
N4 C22 S2 . . 118.19(9) ?
N5 C22 N4 . . 125.58(11) ?
N5 C22 S2 . . 116.10(9) ?
H23A C23 H23B . . 108.0(12) ?
C24 C23 H23A . . 109.1(9) ?
C24 C23 H23B . . 109.2(9) ?
N6 C23 H23A . . 110.5(9) ?
N6 C23 H23B . . 109.7(9) ?
N6 C23 C24 . . 110.32(10) ?
C23 C24 H24A . . 109.2(8) ?
C23 C24 H24B . . 111.7(9) ?
H24A C24 H24B . . 110.0(12) ?
O6 C24 C23 . . 111.30(9) ?
O6 C24 H24A . . 105.7(8) ?
O6 C24 H24B . . 108.7(9) ?
H25A C25 H25B . . 109.7(12) ?
C26 C25 H25A . . 110.5(9) ?
C26 C25 H25B . . 110.2(9) ?
O6 C25 H25A . . 109.8(9) ?
O6 C25 H25B . . 105.4(9) ?
O6 C25 C26 . . 111.10(10) ?
C25 C26 H26A . . 108.7(9) ?
C25 C26 H26B . . 108.6(9) ?
H26A C26 H26B . . 107.7(13) ?
N6 C26 C25 . . 110.90(10) ?
N6 C26 H26A . . 108.1(9) ?
N6 C26 H26B . . 112.8(9) ?
C22 N4 H4A . . 120.7(12) ?
C22 N4 H4B . . 115.9(12) ?
H4A N4 H4B . . 119.6(16) ?
C22 N5 C19 . . 110.04(10) ?
C18 N6 C23 . . 113.44(9) ?
C18 N6 C26 . . 114.89(9) ?
C26 N6 C23 . . 109.89(9) ?
C15 O4 C14 . . 115.72(10) ?
C24 O6 C25 . . 109.36(9) ?
C20 S2 C22 . . 88.63(6) ?
H27A C27 H27B . . 109.0(13) ?
H27A C27 H27C . . 112.1(13) ?
H27B C27 H27C . . 112.3(14) ?
O7 C27 H27A . . 110.2(9) ?
O7 C27 H27B . . 108.7(10) ?
O7 C27 H27C . . 104.4(10) ?
O7 C28 C29 . . 113.26(10) ?
O8 C28 C29 . . 125.02(11) ?
O8 C28 O7 . . 121.72(11) ?
C30 C29 C28 . . 120.72(11) ?
C34 C29 C28 . . 118.15(11) ?
C34 C29 C30 . . 121.13(11) ?
C29 C30 H30 . . 119.3(9) ?
C31 C30 C29 . . 121.62(11) ?
C31 C30 H30 . . 119.0(9) ?
C30 C31 C32 . . 117.62(11) ?
C30 C31 N9 . . 123.23(11) ?
N9 C31 C32 . . 119.05(11) ?
C33 C32 C31 . . 119.58(11) ?
N8 C32 C31 . . 124.52(11) ?
N8 C32 C33 . . 115.84(10) ?
C32 C33 S3 . . 109.19(9) ?
C34 C33 C32 . . 122.76(11) ?
C34 C33 S3 . . 128.04(10) ?
C29 C34 H34 . . 121.3(9) ?
C33 C34 C29 . . 117.23(11) ?
C33 C34 H34 . . 121.4(9) ?
N7 C35 S3 . . 120.12(9) ?
N8 C35 N7 . . 123.92(11) ?
N8 C35 S3 . . 115.96(9) ?
H36A C36 H36B . . 107.5(12) ?
C37 C36 H36A . . 109.9(9) ?
C37 C36 H36B . . 110.9(9) ?
N9 C36 H36A . . 110.1(9) ?
N9 C36 H36B . . 108.3(9) ?
N9 C36 C37 . . 110.10(10) ?
C36 C37 H37A . . 108.9(10) ?
C36 C37 H37B . . 110.0(9) ?
H37A C37 H37B . . 111.0(13) ?
O9 C37 C36 . . 111.33(10) ?
O9 C37 H37A . . 108.3(9) ?
O9 C37 H37B . . 107.3(9) ?
H38A C38 H38B . . 109.9(13) ?
C39 C38 H38A . . 109.7(9) ?
C39 C38 H38B . . 109.4(10) ?
O9 C38 H38A . . 107.0(9) ?
O9 C38 H38B . . 110.0(9) ?
O9 C38 C39 . . 110.80(11) ?
C38 C39 H39A . . 109.9(9) ?
C38 C39 H39B . . 109.5(9) ?
H39A C39 H39B . . 110.0(13) ?
N9 C39 C38 . . 108.82(10) ?
N9 C39 H39A . . 110.0(9) ?
N9 C39 H39B . . 108.6(9) ?
C35 N7 H7A . . 120.0(12) ?
C35 N7 H7B . . 119.1(12) ?
H7A N7 H7B . . 119.6(17) ?
C35 N8 C32 . . 110.48(10) ?
C31 N9 C36 . . 115.39(10) ?
C31 N9 C39 . . 115.99(10) ?
C39 N9 C36 . . 110.34(10) ?
C28 O7 C27 . . 114.69(10) ?
C38 O9 C37 . . 109.36(10) ?
C33 S3 C35 . . 88.53(6) ?
H40A C40 H40B . . 112.6(14) ?
H40A C40 H40C . . 111.2(15) ?
H40B C40 H40C . . 107.6(15) ?
O10 C40 H40A . . 109.3(10) ?
O10 C40 H40B . . 105.3(11) ?
O10 C40 H40C . . 110.7(11) ?
O10 C41 C42 . . 112.48(10) ?
O11 C41 C42 . . 124.42(11) ?
O11 C41 O10 . . 123.09(11) ?
C43 C42 C41 . . 120.76(11) ?
C47 C42 C41 . . 118.26(11) ?
C47 C42 C43 . . 120.99(11) ?
C42 C43 H43 . . 117.5(9) ?
C44 C43 C42 . . 121.41(11) ?
C44 C43 H43 . . 121.1(9) ?
C43 C44 C45 . . 118.13(10) ?
C43 C44 N12 . . 122.95(10) ?
C45 C44 N12 . . 118.82(10) ?
C46 C45 C44 . . 119.29(11) ?
N11 C45 C44 . . 124.85(10) ?
N11 C45 C46 . . 115.83(10) ?
C45 C46 S4 . . 109.33(9) ?
C47 C46 C45 . . 122.60(11) ?
C47 C46 S4 . . 128.01(9) ?
C42 C47 H47 . . 121.5(9) ?
C46 C47 C42 . . 117.57(11) ?
C46 C47 H47 . . 120.9(9) ?
N10 C48 S4 . . 119.55(9) ?
N11 C48 N10 . . 124.09(11) ?
N11 C48 S4 . . 116.35(9) ?
H49A C49 H49B . . 109.6(13) ?
C50 C49 H49A . . 109.3(9) ?
C50 C49 H49B . . 110.0(9) ?
N12 C49 H49A . . 110.2(9) ?
N12 C49 H49B . . 108.8(9) ?
N12 C49 C50 . . 108.91(10) ?
C49 C50 H50A . . 108.3(10) ?
C49 C50 H50B . . 110.5(9) ?
H50A C50 H50B . . 110.3(13) ?
O12 C50 C49 . . 111.73(11) ?
O12 C50 H50A . . 106.5(10) ?
O12 C50 H50B . . 109.5(9) ?
H51A C51 H51B . . 109.5(12) ?
C52 C51 H51A . . 110.6(8) ?
C52 C51 H51B . . 111.1(9) ?
O12 C51 H51A . . 108.6(8) ?
O12 C51 H51B . . 106.0(8) ?
O12 C51 C52 . . 110.90(10) ?
C51 C52 H52A . . 108.9(9) ?
C51 C52 H52B . . 110.0(9) ?
H52A C52 H52B . . 109.3(13) ?
N12 C52 C51 . . 109.03(9) ?
N12 C52 H52A . . 110.0(9) ?
N12 C52 H52B . . 109.5(9) ?
C48 N10 H10C . . 118.6(11) ?
C48 N10 H10D . . 118.3(12) ?
H10C N10 H10D . . 120.8(16) ?
C48 N11 C45 . . 110.03(10) ?
C44 N12 C49 . . 114.59(9) ?
C44 N12 C52 . . 115.29(9) ?
C52 N12 C49 . . 109.40(9) ?
C41 O10 C40 . . 115.89(10) ?
C50 O12 C51 . . 109.81(9) ?
C46 S4 C48 . . 88.47(6) ?
H1WA O1W H1WB . . 106.1(18) ?

loop_
_geom_bond_atom_site_label_1
_geom_bond_atom_site_label_2
_geom_bond_site_symmetry_2
_geom_bond_distance
_geom_bond_publ_flag
C1 H1A . 0.933(18) ?
C1 H1B . 0.955(19) ?
C1 H1C . 0.971(18) ?
C1 O1 . 1.4456(15) ?
C2 C3 . 1.4803(17) ?
C2 O1 . 1.3386(15) ?
C2 O2 . 1.2162(15) ?
C3 C4 . 1.4070(16) ?
C3 C8 . 1.3876(17) ?
C4 H4 . 0.935(16) ?
C4 C5 . 1.3947(17) ?
C5 C6 . 1.4181(16) ?
C5 N3 . 1.4204(14) ?
C6 C7 . 1.4099(16) ?
C6 N2 . 1.3878(15) ?
C7 C8 . 1.3857(17) ?
C7 S1 . 1.7400(12) ?
C8 H8 . 0.960(16) ?
C9 N1 . 1.3456(16) ?
C9 N2 . 1.3105(15) ?
C9 S1 . 1.7620(12) ?
C10 H10A . 0.951(16) ?
C10 H10B . 1.005(15) ?
C10 C11 . 1.5155(16) ?
C10 N3 . 1.4816(15) ?
C11 H11A . 0.978(16) ?
C11 H11B . 0.994(15) ?
C11 O3 . 1.4401(14) ?
C12 H12A . 0.973(16) ?
C12 H12B . 0.939(16) ?
C12 C13 . 1.5135(16) ?
C12 O3 . 1.4348(14) ?
C13 H13A . 1.006(16) ?
C13 H13B . 0.974(15) ?
C13 N3 . 1.4649(15) ?
N1 H1D . 0.844(18) ?
N1 H1E . 0.876(18) ?
C14 H14A . 0.946(18) ?
C14 H14B . 0.963(18) ?
C14 H14C . 0.935(19) ?
C14 O4 . 1.4436(15) ?
C15 C16 . 1.4811(16) ?
C15 O4 . 1.3351(15) ?
C15 O5 . 1.2166(15) ?
C16 C17 . 1.4075(16) ?
C16 C21 . 1.3862(17) ?
C17 H17 . 0.950(15) ?
C17 C18 . 1.3967(17) ?
C18 C19 . 1.4204(16) ?
C18 N6 . 1.4208(14) ?
C19 C20 . 1.4106(16) ?
C19 N5 . 1.3907(15) ?
C20 C21 . 1.3854(17) ?
C20 S2 . 1.7407(12) ?
C21 H21 . 0.957(18) ?
C22 N4 . 1.3371(16) ?
C22 N5 . 1.3150(15) ?
C22 S2 . 1.7645(12) ?
C23 H23A . 1.001(15) ?
C23 H23B . 0.964(16) ?
C23 C24 . 1.5154(16) ?
C23 N6 . 1.4760(15) ?
C24 H24A . 1.010(15) ?
C24 H24B . 1.009(16) ?
C24 O6 . 1.4352(14) ?
C25 H25A . 0.972(15) ?
C25 H25B . 0.964(15) ?
C25 C26 . 1.5168(16) ?
C25 O6 . 1.4366(14) ?
C26 H26A . 0.983(16) ?
C26 H26B . 1.011(16) ?
C26 N6 . 1.4666(15) ?
N4 H4A . 0.90(2) ?
N4 H4B . 0.858(19) ?
C27 H27A . 0.976(16) ?
C27 H27B . 0.979(18) ?
C27 H27C . 1.020(18) ?
C27 O7 . 1.4477(15) ?
C28 C29 . 1.4836(16) ?
C28 O7 . 1.3435(15) ?
C28 O8 . 1.2110(16) ?
C29 C30 . 1.4065(17) ?
C29 C34 . 1.3938(17) ?
C30 H30 . 0.956(16) ?
C30 C31 . 1.3939(17) ?
C31 C32 . 1.4157(16) ?
C31 N9 . 1.4126(15) ?
C32 C33 . 1.4062(16) ?
C32 N8 . 1.3850(15) ?
C33 C34 . 1.3887(17) ?
C33 S3 . 1.7488(12) ?
C34 H34 . 0.950(16) ?
C35 N7 . 1.3440(16) ?
C35 N8 . 1.3044(15) ?
C35 S3 . 1.7679(12) ?
C36 H36A . 1.009(16) ?
C36 H36B . 0.987(16) ?
C36 C37 . 1.5186(17) ?
C36 N9 . 1.4739(15) ?
C37 H37A . 1.000(17) ?
C37 H37B . 1.003(16) ?
C37 O9 . 1.4298(15) ?
C38 H38A . 0.987(15) ?
C38 H38B . 1.010(17) ?
C38 C39 . 1.5162(17) ?
C38 O9 . 1.4195(16) ?
C39 H39A . 1.019(16) ?
C39 H39B . 0.989(16) ?
C39 N9 . 1.4637(15) ?
N7 H7A . 0.840(19) ?
N7 H7B . 0.857(19) ?
C40 H40A . 0.981(18) ?
C40 H40B . 0.970(19) ?
C40 H40C . 0.928(18) ?
C40 O10 . 1.4445(15) ?
C41 C42 . 1.4840(16) ?
C41 O10 . 1.3399(15) ?
C41 O11 . 1.2145(15) ?
C42 C43 . 1.4072(16) ?
C42 C47 . 1.3916(17) ?
C43 H43 . 0.949(15) ?
C43 C44 . 1.3908(16) ?
C44 C45 . 1.4127(16) ?
C44 N12 . 1.4295(14) ?
C45 C46 . 1.4095(16) ?
C45 N11 . 1.3850(15) ?
C46 C47 . 1.3869(17) ?
C46 S4 . 1.7440(12) ?
C47 H47 . 0.949(16) ?
C48 N10 . 1.3451(16) ?
C48 N11 . 1.3074(15) ?
C48 S4 . 1.7639(12) ?
C49 H49A . 0.976(15) ?
C49 H49B . 1.013(17) ?
C49 C50 . 1.5218(17) ?
C49 N12 . 1.4759(15) ?
C50 H50A . 0.954(17) ?
C50 H50B . 1.010(16) ?
C50 O12 . 1.4256(15) ?
C51 H51A . 0.996(15) ?
C51 H51B . 0.999(15) ?
C51 C52 . 1.5186(16) ?
C51 O12 . 1.4266(15) ?
C52 H52A . 0.990(16) ?
C52 H52B . 0.967(16) ?
C52 N12 . 1.4678(15) ?
N10 H10C . 0.870(18) ?
N10 H10D . 0.839(19) ?
O1W H1WA . 0.93(2) ?
O1W H1WB . 0.97(2) ?

loop_
_geom_hbond_atom_site_label_D
_geom_hbond_atom_site_label_H
_geom_hbond_atom_site_label_A
_geom_hbond_site_symmetry_A
_geom_hbond_distance_DH
_geom_hbond_distance_HA
_geom_hbond_distance_DA
_geom_hbond_angle_DHA
_geom_hbond_publ_flag
C11 H11B O6 1_655 0.994(15) 2.497(15) 3.4101(15) 152.5(12) n
N1 H1D N5 . 0.844(18) 2.324(18) 3.1642(15) 174.3(16) yes
N1 H1E O11 2_566 0.876(18) 2.137(18) 2.9475(14) 153.6(15) yes
C24 H24A O3 1_455 1.010(15) 2.638(15) 3.5311(15) 147.4(11) n
C24 H24B O11 2_566 1.009(16) 2.591(16) 3.4912(15) 148.4(12) n
C25 H25A N8 2_666 0.972(15) 2.655(15) 3.4047(16) 134.2(11) n
C25 H25B N8 1_455 0.964(15) 2.603(16) 3.4115(16) 141.6(12) n
N4 H4A N2 . 0.90(2) 2.13(2) 2.9881(15) 159.0(16) yes
N4 H4B O1W 2_656 0.858(19) 1.957(19) 2.8038(14) 168.8(17) yes
C34 H34 O1W 1_655 0.950(16) 2.580(16) 3.4294(15) 149.0(12) n
N7 H7A O2 1_654 0.840(19) 2.024(19) 2.8556(14) 170.8(17) yes
N7 H7B O6 2_666 0.857(19) 2.120(19) 2.9625(14) 167.5(17) yes
C40 H40A N7 1_455 0.981(18) 2.691(17) 3.5283(18) 143.5(13) n
N10 H10C O5 1_455 0.870(18) 2.088(18) 2.9101(14) 157.3(15) yes
N10 H10D O3 2_656 0.839(19) 2.11(2) 2.9479(14) 172.6(17) yes
O1W H1WA O8 1_455 0.93(2) 1.84(2) 2.7451(13) 162.6(19) yes
O1W H1WB N12 . 0.97(2) 1.91(2) 2.8669(13) 169(2) yes

loop_
_geom_torsion_atom_site_label_1
_geom_torsion_atom_site_label_2
_geom_torsion_atom_site_label_3
_geom_torsion_atom_site_label_4
_geom_torsion_site_symmetry_1
_geom_torsion_site_symmetry_2
_geom_torsion_site_symmetry_3
_geom_torsion_site_symmetry_4
_geom_torsion
_geom_torsion_publ_flag
C2 C3 C4 C5 . . . . 179.69(11) ?
C2 C3 C8 C7 . . . . -178.65(10) ?
C3 C2 O1 C1 . . . . -179.88(11) ?
C3 C4 C5 C6 . . . . -2.03(17) ?
C3 C4 C5 N3 . . . . 179.16(10) ?
C4 C3 C8 C7 . . . . 2.59(17) ?
C4 C5 C6 C7 . . . . 4.50(16) ?
C4 C5 C6 N2 . . . . -173.70(11) ?
C4 C5 N3 C10 . . . . -121.63(12) ?
C4 C5 N3 C13 . . . . 5.38(15) ?
C5 C6 C7 C8 . . . . -3.65(17) ?
C5 C6 C7 S1 . . . . 179.19(8) ?
C5 C6 N2 C9 . . . . 179.27(11) ?
C6 C5 N3 C10 . . . . 59.59(14) ?
C6 C5 N3 C13 . . . . -173.40(10) ?
C6 C7 C8 C3 . . . . 0.03(18) ?
C6 C7 S1 C9 . . . . 2.31(9) ?
C7 C6 N2 C9 . . . . 1.01(14) ?
C8 C3 C4 C5 . . . . -1.60(18) ?
C8 C7 S1 C9 . . . . -174.71(11) ?
C10 C11 O3 C12 . . . . 60.51(12) ?
C11 C10 N3 C5 . . . . -177.19(9) ?
C11 C10 N3 C13 . . . . 53.45(12) ?
C12 C13 N3 C5 . . . . 176.77(10) ?
C12 C13 N3 C10 . . . . -54.68(12) ?
C13 C12 O3 C11 . . . . -61.98(12) ?
N1 C9 N2 C6 . . . . -178.42(11) ?
N1 C9 S1 C7 . . . . 177.42(10) ?
N2 C6 C7 C8 . . . . 174.74(11) ?
N2 C6 C7 S1 . . . . -2.42(13) ?
N2 C9 S1 C7 . . . . -1.94(9) ?
N3 C5 C6 C7 . . . . -176.66(10) ?
N3 C5 C6 N2 . . . . 5.14(17) ?
N3 C10 C11 O3 . . . . -56.98(12) ?
O1 C2 C3 C4 . . . . -8.17(16) ?
O1 C2 C3 C8 . . . . 173.08(10) ?
O2 C2 C3 C4 . . . . 172.21(12) ?
O2 C2 C3 C8 . . . . -6.54(18) ?
O2 C2 O1 C1 . . . . -0.25(17) ?
O3 C12 C13 N3 . . . . 60.09(13) ?
S1 C7 C8 C3 . . . . 176.68(9) ?
S1 C9 N2 C6 . . . . 0.90(13) ?
C15 C16 C17 C18 . . . . -178.95(11) ?
C15 C16 C21 C20 . . . . 179.19(11) ?
C16 C15 O4 C14 . . . . -179.39(10) ?
C16 C17 C18 C19 . . . . 1.38(17) ?
C16 C17 C18 N6 . . . . -178.92(11) ?
C17 C16 C21 C20 . . . . -2.33(17) ?
C17 C18 C19 C20 . . . . -5.46(16) ?
C17 C18 C19 N5 . . . . 176.13(11) ?
C17 C18 N6 C23 . . . . 122.69(12) ?
C17 C18 N6 C26 . . . . -4.90(16) ?
C18 C19 C20 C21 . . . . 6.00(17) ?
C18 C19 C20 S2 . . . . -175.03(9) ?
C18 C19 N5 C22 . . . . 175.08(11) ?
C19 C18 N6 C23 . . . . -57.61(14) ?
C19 C18 N6 C26 . . . . 174.79(10) ?
C19 C20 C21 C16 . . . . -2.02(18) ?
C19 C20 S2 C22 . . . . -2.05(9) ?
C20 C19 N5 C22 . . . . -3.37(14) ?
C21 C16 C17 C18 . . . . 2.65(18) ?
C21 C20 S2 C22 . . . . 176.87(11) ?
C23 C24 O6 C25 . . . . -59.78(12) ?
C24 C23 N6 C18 . . . . 175.00(10) ?
C24 C23 N6 C26 . . . . -54.85(12) ?
C25 C26 N6 C18 . . . . -175.84(10) ?
C25 C26 N6 C23 . . . . 54.79(12) ?
C26 C25 O6 C24 . . . . 59.25(12) ?
N4 C22 N5 C19 . . . . 177.51(11) ?
N4 C22 S2 C20 . . . . -175.92(10) ?
N5 C19 C20 C21 . . . . -175.42(11) ?
N5 C19 C20 S2 . . . . 3.54(13) ?
N5 C22 S2 C20 . . . . 0.25(9) ?
N6 C18 C19 C20 . . . . 174.83(10) ?
N6 C18 C19 N5 . . . . -3.57(18) ?
N6 C23 C24 O6 . . . . 58.12(13) ?
O4 C15 C16 C17 . . . . -1.46(16) ?
O4 C15 C16 C21 . . . . 177.00(10) ?
O5 C15 C16 C17 . . . . 178.62(12) ?
O5 C15 C16 C21 . . . . -2.92(18) ?
O5 C15 O4 C14 . . . . 0.53(17) ?
O6 C25 C26 N6 . . . . -57.66(13) ?
S2 C20 C21 C16 . . . . 179.19(9) ?
S2 C22 N5 C19 . . . . 1.66(12) ?
C28 C29 C30 C31 . . . . -178.77(11) ?
C28 C29 C34 C33 . . . . 178.59(10) ?
C29 C28 O7 C27 . . . . 175.96(10) ?
C29 C30 C31 C32 . . . . 0.99(17) ?
C29 C30 C31 N9 . . . . -175.16(11) ?
C30 C29 C34 C33 . . . . -1.23(17) ?
C30 C31 C32 C33 . . . . -2.75(17) ?
C30 C31 C32 N8 . . . . -179.89(11) ?
C30 C31 N9 C36 . . . . -117.24(13) ?
C30 C31 N9 C39 . . . . 14.01(17) ?
C31 C32 C33 C34 . . . . 2.66(18) ?
C31 C32 C33 S3 . . . . -176.51(9) ?
C31 C32 N8 C35 . . . . 176.70(11) ?
C32 C31 N9 C36 . . . . 66.67(14) ?
C32 C31 N9 C39 . . . . -162.08(11) ?
C32 C33 C34 C29 . . . . -0.62(18) ?
C32 C33 S3 C35 . . . . -0.71(9) ?
C33 C32 N8 C35 . . . . -0.53(15) ?
C34 C29 C30 C31 . . . . 1.04(18) ?
C34 C33 S3 C35 . . . . -179.82(12) ?
C36 C37 O9 C38 . . . . 59.29(14) ?
C37 C36 N9 C31 . . . . -171.23(10) ?
C37 C36 N9 C39 . . . . 54.89(13) ?
C38 C39 N9 C31 . . . . 169.60(10) ?
C38 C39 N9 C36 . . . . -56.83(14) ?
C39 C38 O9 C37 . . . . -61.82(13) ?
N7 C35 N8 C32 . . . . 179.54(11) ?
N7 C35 S3 C33 . . . . -179.15(10) ?
N8 C32 C33 C34 . . . . -179.96(11) ?
N8 C32 C33 S3 . . . . 0.87(13) ?
N8 C35 S3 C33 . . . . 0.47(10) ?
N9 C31 C32 C33 . . . . 173.56(10) ?
N9 C31 C32 N8 . . . . -3.58(17) ?
N9 C36 C37 O9 . . . . -56.01(14) ?
O7 C28 C29 C30 . . . . -10.70(16) ?
O7 C28 C29 C34 . . . . 169.49(10) ?
O8 C28 C29 C30 . . . . 168.63(12) ?
O8 C28 C29 C34 . . . . -11.18(19) ?
O8 C28 O7 C27 . . . . -3.40(17) ?
O9 C38 C39 N9 . . . . 60.91(14) ?
S3 C33 C34 C29 . . . . 178.38(9) ?
S3 C35 N8 C32 . . . . -0.06(13) ?
C41 C42 C43 C44 . . . . -179.96(10) ?
C41 C42 C47 C46 . . . . 178.85(10) ?
C42 C41 O10 C40 . . . . -179.97(10) ?
C42 C43 C44 C45 . . . . 0.88(17) ?
C42 C43 C44 N12 . . . . -175.40(10) ?
C43 C42 C47 C46 . . . . -1.07(17) ?
C43 C44 C45 C46 . . . . -0.57(16) ?
C43 C44 C45 N11 . . . . -178.47(10) ?
C43 C44 N12 C49 . . . . -116.36(12) ?
C43 C44 N12 C52 . . . . 11.97(16) ?
C44 C45 C46 C47 . . . . -0.58(17) ?
C44 C45 C46 S4 . . . . -177.96(9) ?
C44 C45 N11 C48 . . . . 177.41(11) ?
C45 C44 N12 C49 . . . . 67.40(13) ?
C45 C44 N12 C52 . . . . -164.28(10) ?
C45 C46 C47 C42 . . . . 1.39(17) ?
C45 C46 S4 C48 . . . . 0.23(9) ?
C46 C45 N11 C48 . . . . -0.56(14) ?
C47 C42 C43 C44 . . . . -0.05(18) ?
C47 C46 S4 C48 . . . . -176.96(12) ?
C49 C50 O12 C51 . . . . 58.78(14) ?
C50 C49 N12 C44 . . . . -171.17(10) ?
C50 C49 N12 C52 . . . . 57.59(13) ?
C51 C52 N12 C44 . . . . 170.33(10) ?
C51 C52 N12 C49 . . . . -58.80(12) ?
C52 C51 O12 C50 . . . . -59.47(13) ?
N10 C48 N11 C45 . . . . 179.56(11) ?
N10 C48 S4 C46 . . . . -179.45(10) ?
N11 C45 C46 C47 . . . . 177.50(11) ?
N11 C45 C46 S4 . . . . 0.13(13) ?
N11 C48 S4 C46 . . . . -0.59(10) ?
N12 C44 C45 C46 . . . . 175.87(10) ?
N12 C44 C45 N11 . . . . -2.04(17) ?
N12 C49 C50 O12 . . . . -57.99(14) ?
O10 C41 C42 C43 . . . . 6.08(15) ?
O10 C41 C42 C47 . . . . -173.84(10) ?
O11 C41 C42 C43 . . . . -174.56(11) ?
O11 C41 C42 C47 . . . . 5.52(18) ?
O11 C41 O10 C40 . . . . 0.67(17) ?
O12 C51 C52 N12 . . . . 60.01(13) ?
S4 C46 C47 C42 . . . . 178.24(9) ?
S4 C48 N11 C45 . . . . 0.75(13) ?
